data_1554086
loop_
_publ_author_name
'Price, Jacquelyn T.'
'Li, Michelle S. M.'
'Brazeau, Allison L.'
'Tao, Danlei'
'Xiang, Guiming'
'Chen, Yanhua'
'McDonald, Robert'
'Jones, Nathan D.'
'Ding, Zhifeng'

_publ_section_title
;
 Structural Insight into Electrogenerated Chemiluminescence of
 Para-Substituted Aryl--Triazole--Thienyl Compounds
;
_journal_issue 38
_journal_name_full 'The Journal of Physical Chemistry C'
_journal_page_first 21778
_journal_paper_doi 10.1021/acs.jpcc.6b06904
_journal_volume 120
_journal_year 2016
_chemical_formula_moiety 'C16 H10 F N3 S2'
_chemical_formula_sum 'C16 H10 F N3 S2'
_chemical_formula_weight 327.39
_chemical_name_systematic 1-(2,2'-bithien-5-yl)-4-(4-fluorophenyl)-1H-1,2,3-triazole
_space_group_IT_number 2
_space_group_name_Hall '-P 1'
_space_group_name_H-M_alt 'P -1'
_symmetry_cell_setting triclinic
_symmetry_space_group_name_Hall '-P 1'
_symmetry_space_group_name_H-M 'P -1'
_atom_sites_solution_hydrogens geom
_atom_sites_solution_primary direct
_atom_sites_solution_secondary difmap
_audit_creation_method SHELXL-97
_cell_angle_alpha 97.682(6)
_cell_angle_beta 93.700(5)
_cell_angle_gamma 96.533(6)
_cell_formula_units_Z 2
_cell_length_a 6.060(2)
_cell_length_b 7.962(3)
_cell_length_c 15.135(5)
_cell_measurement_reflns_used 874
_cell_measurement_temperature 193(2)
_cell_measurement_theta_max 22.22
_cell_measurement_theta_min 2.60
_cell_volume 716.6(4)
_computing_cell_refinement 'Bruker SAINT (Bruker, 1997)'
_computing_data_collection 'Bruker SMART (Bruker, 1997)'
_computing_data_reduction 'Bruker SAINT (Bruker, 1997)'
_computing_molecular_graphics 'Bruker SHELXTL (Bruker, 1997)'
_computing_publication_material 'Bruker SHELXTL (Bruker, 1997)'
_computing_structure_refinement 'SHELXL-97 (Sheldrick, 1997)'
_computing_structure_solution 'SHELXS-97 (Sheldrick, 1990)'
_diffrn_ambient_temperature 193(2)
_diffrn_detector_area_resol_mean 8.192
_diffrn_measured_fraction_theta_full 0.992
_diffrn_measured_fraction_theta_max 0.992
_diffrn_measurement_device_type 'Bruker PLATFORM diffractometer/SMART 1000 CCD area detector'
_diffrn_measurement_method '\w scans'
_diffrn_radiation_monochromator graphite
_diffrn_radiation_source 'fine-focus sealed tube'
_diffrn_radiation_type MoK\a
_diffrn_radiation_wavelength 0.71073
_diffrn_reflns_av_R_equivalents 0.1589
_diffrn_reflns_av_sigmaI/netI 0.1762
_diffrn_reflns_limit_h_max 7
_diffrn_reflns_limit_h_min -7
_diffrn_reflns_limit_k_max 9
_diffrn_reflns_limit_k_min -9
_diffrn_reflns_limit_l_max 18
_diffrn_reflns_limit_l_min -17
_diffrn_reflns_number 5883
_diffrn_reflns_theta_full 25.25
_diffrn_reflns_theta_max 25.25
_diffrn_reflns_theta_min 2.60
_diffrn_standards_decay_% 0
_diffrn_standards_interval_time 0
_diffrn_standards_number 0
_exptl_absorpt_coefficient_mu 0.381
_exptl_absorpt_correction_T_max 0.9908
_exptl_absorpt_correction_T_min 0.9172
_exptl_absorpt_correction_type integration
_exptl_absorpt_process_details 'Bruker SHELXTL (Bruker, 1997)'
_exptl_crystal_colour colorless
_exptl_crystal_density_diffrn 1.517
_exptl_crystal_density_method 'not measured'
_exptl_crystal_description plate
_exptl_crystal_F_000 336
_exptl_crystal_size_max 0.84
_exptl_crystal_size_mid 0.19
_exptl_crystal_size_min 0.02
_refine_diff_density_max 0.302
_refine_diff_density_min -0.336
_refine_diff_density_rms 0.079
_refine_ls_extinction_method none
_refine_ls_goodness_of_fit_ref 0.928
_refine_ls_hydrogen_treatment constr
_refine_ls_matrix_type full
_refine_ls_number_parameters 213
_refine_ls_number_reflns 2586
_refine_ls_number_restraints 7
_refine_ls_restrained_S_all 0.927
_refine_ls_R_factor_all 0.1452
_refine_ls_R_factor_gt 0.0638
_refine_ls_shift/su_max 0.000
_refine_ls_shift/su_mean 0.000
_refine_ls_structure_factor_coef Fsqd
_refine_ls_weighting_details 'calc w=1/[\s^2^(Fo^2^)+(0.0242P)^2^+0.0000P] where P=(Fo^2^+2Fc^2^)/3'
_refine_ls_weighting_scheme calc
_refine_ls_wR_factor_gt 0.1168
_refine_ls_wR_factor_ref 0.1443
_reflns_number_gt 1316
_reflns_number_total 2586
_reflns_threshold_expression I>2\s(I)
_cod_data_source_file jp6b06904_si_002.cif
_cod_data_source_block uwo0718
_cod_depositor_comments
;
The following automatic conversions were performed:

data item '_symmetry_cell_setting' value 'Triclinic' was changed to
'triclinic' in accordance with the
/home/saulius/struct/COD-crude-data/automatic-downloads/DataCite-retrospective/ACS/depositions/lib/dictionaries/cif_core.dic
dictionary named 'cif_core.dic' version 2.4.2 last updated on
2011-04-26.

Automatic conversion script
Id: cif_fix_values 6909 2019-04-08 15:41:33Z antanas 
;
_cod_original_cell_volume 716.7(4)
_cod_database_code 1554086

loop_
_symmetry_equiv_pos_as_xyz
'x, y, z'
'-x, -y, -z'

loop_
_atom_site_label
_atom_site_type_symbol
_atom_site_fract_x
_atom_site_fract_y
_atom_site_fract_z
_atom_site_U_iso_or_equiv
_atom_site_adp_type
_atom_site_occupancy
_atom_site_symmetry_multiplicity
_atom_site_calc_flag
_atom_site_refinement_flags
_atom_site_disorder_assembly
_atom_site_disorder_group
S1 S -0.13521(17) 0.15450(16) 0.17669(9) 0.0481(4) Uani 1 1 d . . .
S2A S 0.0581(3) 0.0443(3) 0.36531(14) 0.0508(5) Uani 0.80 1 d PD A 1
S2B S 0.4266(15) -0.0764(16) 0.2823(9) 0.041(3) Uiso 0.20 1 d PD A 2
F F 0.3088(4) 0.6186(4) -0.46228(19) 0.0691(9) Uani 1 1 d . . .
N1 N 0.2255(5) 0.2553(4) -0.0172(2) 0.0332(9) Uani 1 1 d . . .
N2 N 0.4473(5) 0.2656(5) -0.0211(3) 0.0408(10) Uani 1 1 d . . .
N3 N 0.4947(5) 0.3268(5) -0.0941(3) 0.0419(10) Uani 1 1 d . . .
C1 C 0.1324(7) 0.3114(5) -0.0896(3) 0.0368(11) Uani 1 1 d . . .
H1 H -0.0214 0.3177 -0.1033 0.044 Uiso 1 1 calc R . .
C2 C 0.3016(6) 0.3566(5) -0.1383(3) 0.0340(11) Uani 1 1 d . . .
C11 C 0.3035(6) 0.4260(5) -0.2235(3) 0.0351(11) Uani 1 1 d . . .
C12 C 0.4962(7) 0.5112(6) -0.2497(3) 0.0396(12) Uani 1 1 d . . .
H12 H 0.6293 0.5257 -0.2113 0.048 Uiso 1 1 calc R . .
C13 C 0.4997(7) 0.5750(6) -0.3296(3) 0.0443(12) Uani 1 1 d . . .
H13 H 0.6329 0.6320 -0.3470 0.053 Uiso 1 1 calc R . .
C14 C 0.3066(8) 0.5540(6) -0.3833(3) 0.0460(12) Uani 1 1 d . . .
C15 C 0.1140(7) 0.4716(7) -0.3614(4) 0.0533(13) Uani 1 1 d . . .
H15 H -0.0176 0.4585 -0.4006 0.064 Uiso 1 1 calc R . .
C16 C 0.1123(7) 0.4074(6) -0.2818(3) 0.0427(12) Uani 1 1 d . . .
H16 H -0.0219 0.3489 -0.2662 0.051 Uiso 1 1 calc R . .
C21 C -0.0776(6) 0.2277(6) 0.0797(3) 0.0428(13) Uani 1 1 d . . .
H21 H -0.1781 0.2807 0.0449 0.051 Uiso 1 1 calc R . .
C22 C 0.1287(6) 0.2013(5) 0.0581(3) 0.0323(11) Uani 1 1 d . . .
C23 C 0.2428(6) 0.1195(5) 0.1197(3) 0.0354(11) Uani 1 1 d . . .
H23 H 0.3882 0.0887 0.1127 0.043 Uiso 1 1 calc R . .
C24 C 0.1254(6) 0.0882(5) 0.1906(3) 0.0320(11) Uani 1 1 d . A .
C25 C 0.1924(6) 0.0195(5) 0.2699(3) 0.0343(11) Uani 1 1 d D . .
C26A C 0.3701(13) -0.0677(12) 0.2823(6) 0.034(2) Uani 0.80 1 d PD A 1
H26A H 0.4658 -0.0961 0.2368 0.041 Uiso 0.80 1 calc PR A 1
C27A C 0.3980(17) -0.1111(13) 0.3679(5) 0.0434(19) Uani 0.80 1 d PD A 1
H27A H 0.5153 -0.1708 0.3869 0.052 Uiso 0.80 1 calc PR A 1
C28A C 0.2421(12) -0.0599(14) 0.4207(8) 0.053(2) Uani 0.80 1 d PD A 1
H28A H 0.2349 -0.0791 0.4811 0.064 Uiso 0.80 1 calc PR A 1
C26B C 0.084(5) 0.023(4) 0.3460(14) 0.041(3) Uiso 0.20 1 d PD A 2
H26B H -0.0518 0.0707 0.3534 0.049 Uiso 0.20 1 calc PR A 2
C27B C 0.191(7) -0.052(5) 0.412(3) 0.041(3) Uiso 0.20 1 d PD A 2
H27B H 0.1358 -0.0594 0.4685 0.049 Uiso 0.20 1 calc PR A 2
C28B C 0.380(7) -0.112(5) 0.3885(13) 0.041(3) Uiso 0.20 1 d PD A 2
H28B H 0.4737 -0.1669 0.4255 0.049 Uiso 0.20 1 calc PR A 2

loop_
_atom_site_aniso_label
_atom_site_aniso_U_11
_atom_site_aniso_U_22
_atom_site_aniso_U_33
_atom_site_aniso_U_23
_atom_site_aniso_U_13
_atom_site_aniso_U_12
S1 0.0389(7) 0.0588(9) 0.0529(9) 0.0155(7) 0.0081(6) 0.0219(6)
S2A 0.0502(10) 0.0693(13) 0.0396(12) 0.0127(10) 0.0178(8) 0.0217(9)
F 0.0842(19) 0.079(2) 0.048(2) 0.0325(19) -0.0020(16) 0.0038(18)
N1 0.0358(19) 0.037(2) 0.027(2) 0.0028(19) -0.0042(17) 0.0121(17)
N2 0.034(2) 0.058(3) 0.032(2) 0.007(2) -0.0027(17) 0.0160(19)
N3 0.039(2) 0.054(3) 0.037(2) 0.013(2) -0.0005(18) 0.0186(19)
C1 0.038(2) 0.038(3) 0.032(3) 0.003(2) -0.011(2) 0.005(2)
C2 0.036(2) 0.030(3) 0.034(3) -0.001(2) -0.008(2) 0.010(2)
C11 0.040(2) 0.030(3) 0.034(3) 0.000(2) -0.004(2) 0.009(2)
C12 0.041(3) 0.039(3) 0.039(3) 0.005(3) -0.006(2) 0.011(2)
C13 0.047(3) 0.037(3) 0.047(3) 0.007(3) -0.001(2) -0.002(2)
C14 0.066(3) 0.044(3) 0.030(3) 0.016(3) 0.001(3) 0.006(3)
C15 0.049(3) 0.059(3) 0.050(4) 0.014(3) -0.014(2) 0.002(3)
C16 0.044(3) 0.048(3) 0.039(3) 0.018(3) -0.004(2) 0.006(2)
C21 0.038(2) 0.048(3) 0.044(3) 0.004(3) -0.005(2) 0.021(2)
C22 0.035(2) 0.030(3) 0.032(3) 0.002(2) -0.002(2) 0.010(2)
C23 0.030(2) 0.041(3) 0.037(3) 0.004(2) 0.001(2) 0.014(2)
C24 0.035(2) 0.030(3) 0.031(3) -0.001(2) 0.001(2) 0.009(2)
C25 0.039(2) 0.037(3) 0.027(3) 0.006(2) 0.008(2) 0.001(2)
C26A 0.021(4) 0.056(5) 0.032(4) 0.012(3) 0.008(4) 0.023(4)
C27A 0.048(4) 0.053(4) 0.034(4) 0.019(4) -0.002(4) 0.015(3)
C28A 0.055(6) 0.071(5) 0.039(5) 0.027(4) 0.001(4) 0.016(5)

loop_
_atom_type_symbol
_atom_type_description
_atom_type_scat_dispersion_real
_atom_type_scat_dispersion_imag
_atom_type_scat_source
C C 0.0033 0.0016 'International Tables Vol C Tables 4.2.6.8 and 6.1.1.4'
H H 0.0000 0.0000 'International Tables Vol C Tables 4.2.6.8 and 6.1.1.4'
N N 0.0061 0.0033 'International Tables Vol C Tables 4.2.6.8 and 6.1.1.4'
F F 0.0171 0.0103 'International Tables Vol C Tables 4.2.6.8 and 6.1.1.4'
S S 0.1246 0.1234 'International Tables Vol C Tables 4.2.6.8 and 6.1.1.4'

loop_
_geom_angle_atom_site_label_1
_geom_angle_atom_site_label_2
_geom_angle_atom_site_label_3
_geom_angle
C21 S1 C24 92.4(2)
C25 S2A C28A 92.3(4)
C25 S2B C28B 93.4(18)
N2 N1 C1 109.7(4)
N2 N1 C22 119.7(3)
C1 N1 C22 130.5(3)
N3 N2 N1 107.5(3)
N2 N3 C2 109.1(3)
C2 C1 N1 106.1(4)
C1 C2 N3 107.6(4)
C1 C2 C11 131.1(4)
N3 C2 C11 121.3(4)
C12 C11 C16 117.2(4)
C12 C11 C2 121.6(4)
C16 C11 C2 121.2(4)
C13 C12 C11 121.9(4)
C14 C13 C12 118.0(4)
C15 C14 C13 122.7(5)
C15 C14 F 119.1(4)
C13 C14 F 118.2(4)
C14 C15 C16 118.9(4)
C15 C16 C11 121.3(4)
C22 C21 S1 111.3(3)
C21 C22 C23 113.3(4)
C21 C22 N1 123.9(4)
C23 C22 N1 122.7(3)
C24 C23 C22 113.5(3)
C23 C24 C25 129.6(3)
C23 C24 S1 109.4(3)
C25 C24 S1 120.9(3)
C26A C25 C24 127.0(5)
C26B C25 C24 126.3(17)
C26B C25 S2B 109.8(18)
C24 C25 S2B 124.0(6)
C26A C25 S2A 110.0(5)
C24 C25 S2A 123.0(3)
C25 C26A C27A 113.6(8)
C28A C27A C26A 113.0(10)
C27A C28A S2A 111.2(10)
C25 C26B C27B 113(4)
C28B C27B C26B 115(5)
C27B C28B S2B 109(4)

loop_
_geom_bond_atom_site_label_1
_geom_bond_atom_site_label_2
_geom_bond_distance
S1 C21 1.693(5)
S1 C24 1.730(4)
S2A C25 1.702(4)
S2A C28A 1.706(7)
S2B C25 1.698(5)
S2B C28B 1.705(7)
F C14 1.363(5)
N1 N2 1.343(4)
N1 C1 1.352(5)
N1 C22 1.410(5)
N2 N3 1.302(5)
N3 C2 1.370(5)
C1 C2 1.345(6)
C2 C11 1.469(6)
C11 C12 1.390(6)
C11 C16 1.392(6)
C12 C13 1.373(6)
C13 C14 1.362(6)
C14 C15 1.355(6)
C15 C16 1.370(6)
C21 C22 1.344(5)
C22 C23 1.397(6)
C23 C24 1.360(6)
C24 C25 1.438(6)
C25 C26A 1.362(8)
C25 C26B 1.363(9)
C26A C27A 1.389(11)
C27A C28A 1.341(7)
C26B C27B 1.389(11)
C27B C28B 1.341(7)

loop_
_geom_torsion_atom_site_label_1
_geom_torsion_atom_site_label_2
_geom_torsion_atom_site_label_3
_geom_torsion_atom_site_label_4
_geom_torsion
C1 N1 N2 N3 0.0(5)
C22 N1 N2 N3 -176.6(3)
N1 N2 N3 C2 0.0(5)
N2 N1 C1 C2 0.0(4)
C22 N1 C1 C2 176.1(4)
N1 C1 C2 N3 0.0(5)
N1 C1 C2 C11 179.9(4)
N2 N3 C2 C1 0.0(5)
N2 N3 C2 C11 -180.0(4)
C1 C2 C11 C12 160.4(5)
N3 C2 C11 C12 -19.6(6)
C1 C2 C11 C16 -20.3(7)
N3 C2 C11 C16 159.6(4)
C16 C11 C12 C13 0.1(6)
C2 C11 C12 C13 179.4(4)
C11 C12 C13 C14 0.6(7)
C12 C13 C14 C15 -0.8(7)
C12 C13 C14 F 179.4(4)
C13 C14 C15 C16 0.4(8)
F C14 C15 C16 -179.8(4)
C14 C15 C16 C11 0.3(7)
C12 C11 C16 C15 -0.5(7)
C2 C11 C16 C15 -179.8(4)
C24 S1 C21 C22 0.8(3)
S1 C21 C22 C23 0.6(5)
S1 C21 C22 N1 -177.3(3)
N2 N1 C22 C21 162.1(4)
C1 N1 C22 C21 -13.6(7)
N2 N1 C22 C23 -15.6(6)
C1 N1 C22 C23 168.7(4)
C21 C22 C23 C24 -2.1(5)
N1 C22 C23 C24 175.8(4)
C22 C23 C24 C25 -174.7(4)
C22 C23 C24 S1 2.6(5)
C21 S1 C24 C23 -1.9(3)
C21 S1 C24 C25 175.6(4)
C23 C24 C25 C26A -17.1(9)
S1 C24 C25 C26A 165.9(6)
C23 C24 C25 C26B 166.0(14)
S1 C24 C25 C26B -10.9(14)
C23 C24 C25 S2B -12.9(8)
S1 C24 C25 S2B 170.1(6)
C23 C24 C25 S2A 160.6(4)
S1 C24 C25 S2A -16.4(5)
C28B S2B C25 C26B 0.01(16)
C28B S2B C25 C24 179.1(12)
C28A S2A C25 C26A 0.5(6)
C28A S2A C25 C24 -177.5(5)
C24 C25 C26A C27A 177.1(6)
S2A C25 C26A C27A -0.8(8)
C25 C26A C27A C28A 0.7(9)
C26A C27A C28A S2A -0.3(7)
C25 S2A C28A C27A -0.1(5)
C24 C25 C26B C27B -179.1(12)
S2B C25 C26B C27B 0.0(2)
C25 C26B C27B C28B 0.0(3)
C26B C27B C28B S2B 0.0(2)
C25 S2B C28B C27B 0.00(16)
